data_7229430
loop_
_publ_author_name
'Goswami, Soumyabrata'
'Tripuramallu, Bharat Kumar'
'Goldberg, Israel'

_publ_section_title
;
 New meso-substituted trans-A2B2 porphyrins: Synthesis and structure of
 their metal-mediated supramolecular assemblies&#x2020;
;
_journal_name_full CrystEngComm
_journal_paper_doi 10.1039/C7CE01642E
_journal_year 2017
_chemical_formula_moiety 'C58 H34 N6 Zn'
_chemical_formula_sum 'C58 H34 N6 Zn'
_chemical_formula_weight 880.28
_chemical_properties_physical Air-sensitive,Moisture-sensitive
_space_group_crystal_system monoclinic
_space_group_IT_number 14
_space_group_name_Hall '-P 2ybc'
_space_group_name_H-M_alt 'P 1 21/c 1'
_symmetry_space_group_name_Hall '-P 2ybc'
_symmetry_space_group_name_H-M 'P 1 21/c 1'
_atom_sites_solution_hydrogens mixed
_atom_sites_solution_primary direct
_atom_sites_solution_secondary difmap
_audit_creation_method SHELXL-2014/7
_audit_update_record
;
2017-09-11 deposited with the CCDC.
2017-10-30 downloaded from the CCDC.
;
_cell_angle_alpha 90
_cell_angle_beta 115.8280(10)
_cell_angle_gamma 90
_cell_formula_units_Z 2
_cell_length_a 13.2582(5)
_cell_length_b 14.3270(5)
_cell_length_c 14.2378(5)
_cell_measurement_reflns_used 3792
_cell_measurement_temperature 110(2)
_cell_measurement_theta_max 26.4
_cell_measurement_theta_min 2.13
_cell_volume 2434.31(15)
_computing_cell_refinement 'Saint, Bruker-AXS'
_computing_data_collection 'Apex2, Bruker-AXS'
_computing_data_reduction 'Saint, Bruker-AXS'
_computing_structure_refinement 'SHELXL-2014/7 (Sheldrick, 2015)'
_computing_structure_solution 'SHELXT-2014 (Sheldrick, 2015)'
_diffrn_ambient_temperature 110(2)
_diffrn_detector_area_resol_mean 1.75
_diffrn_measured_fraction_theta_full 0.996
_diffrn_measured_fraction_theta_max 0.995
_diffrn_measurement_device_type 'ApexDuo, Bruker-AXS'
_diffrn_measurement_method '1 deg. \f and \w scans'
_diffrn_radiation_type MoK\a
_diffrn_radiation_wavelength 0.71073
_diffrn_reflns_av_R_equivalents 0.0418
_diffrn_reflns_av_unetI/netI 0.0466
_diffrn_reflns_Laue_measured_fraction_full 0.996
_diffrn_reflns_Laue_measured_fraction_max 0.995
_diffrn_reflns_limit_h_max 13
_diffrn_reflns_limit_h_min -16
_diffrn_reflns_limit_k_max 15
_diffrn_reflns_limit_k_min -17
_diffrn_reflns_limit_l_max 17
_diffrn_reflns_limit_l_min -14
_diffrn_reflns_number 19382
_diffrn_reflns_point_group_measured_fraction_full 0.996
_diffrn_reflns_point_group_measured_fraction_max 0.995
_diffrn_reflns_theta_full 25.242
_diffrn_reflns_theta_max 26.390
_diffrn_reflns_theta_min 2.132
_diffrn_source 'ImuS micro-focus'
_exptl_absorpt_coefficient_mu 0.548
_exptl_absorpt_correction_T_max 0.937
_exptl_absorpt_correction_T_min 0.880
_exptl_absorpt_correction_type multi-scan
_exptl_absorpt_process_details 'SADABS, Bruker-AXS'
_exptl_crystal_colour red
_exptl_crystal_density_diffrn 1.201
_exptl_crystal_description needle
_exptl_crystal_F_000 908
_exptl_crystal_size_max 0.240
_exptl_crystal_size_mid 0.150
_exptl_crystal_size_min 0.120
_refine_diff_density_max 2.652
_refine_diff_density_min -0.935
_refine_diff_density_rms 0.184
_refine_ls_extinction_method none
_refine_ls_goodness_of_fit_ref 2.797
_refine_ls_hydrogen_treatment constr
_refine_ls_matrix_type full
_refine_ls_number_parameters 230
_refine_ls_number_reflns 4961
_refine_ls_number_restraints 0
_refine_ls_restrained_S_all 2.797
_refine_ls_R_factor_all 0.1502
_refine_ls_R_factor_gt 0.1260
_refine_ls_shift/su_max 0.040
_refine_ls_shift/su_mean 0.007
_refine_ls_structure_factor_coef Fsqd
_refine_ls_weighting_details 'w=1/[\s^2^(Fo^2^)+(0.1000P)^2^] where P=(Fo^2^+2Fc^2^)/3'
_refine_ls_weighting_scheme calc
_refine_ls_wR_factor_gt 0.3706
_refine_ls_wR_factor_ref 0.3807
_reflns_Friedel_coverage 0.000
_reflns_number_gt 3792
_reflns_number_total 4961
_reflns_threshold_expression 'I > 2\s(I)'
_cod_data_source_file c7ce01642e2.cif
_cod_data_source_block gs33_sq
_cod_database_code 7229430
_shelx_shelxl_version_number 2014/7
_shelx_space_group_comment
;
The symmetry employed for this shelxl refinement is uniquely defined
by the following loop, which should always be used as a source of
symmetry information in preference to the above space-group names.
They are only intended as comments.
;
_shelx_estimated_absorpt_t_min 0.880
_shelx_estimated_absorpt_t_max 0.937
_platon_squeeze_void_probe_radius 1.20

loop_
_space_group_symop_operation_xyz
'x, y, z'
'-x, y+1/2, -z+1/2'
'-x, -y, -z'
'x, -y-1/2, z-1/2'

loop_
_atom_site_label
_atom_site_type_symbol
_atom_site_fract_x
_atom_site_fract_y
_atom_site_fract_z
_atom_site_U_iso_or_equiv
_atom_site_adp_type
_atom_site_occupancy
_atom_site_site_symmetry_order
_atom_site_calc_flag
_atom_site_refinement_flags_posn
_atom_site_refinement_flags_adp
_atom_site_refinement_flags_occupancy
Zn1 Zn 0.5000 0.5000 0.5000 0.0214(4) Uani 1 2 d S . P
N1 N 0.5162(5) 0.8863(4) 0.8887(4) 0.0312(13) Uani 1 1 d . . .
N2 N 0.6251(4) 0.5605(4) 0.6310(4) 0.0254(12) Uani 1 1 d . . .
N3 N 0.3843(4) 0.5872(3) 0.5166(4) 0.0237(12) Uani 1 1 d . . .
C1 C 0.6132(5) 0.6296(4) 0.6910(5) 0.0254(14) Uani 1 1 d . . .
C2 C 0.7232(6) 0.6473(5) 0.7784(5) 0.0362(17) Uani 1 1 d . . .
H2 H 0.7395 0.6921 0.8322 0.043 Uiso 1 1 calc R U .
C3 C 0.5115(6) 0.6729(4) 0.6751(5) 0.0282(15) Uani 1 1 d . . .
C4 C 0.2719(6) 0.5886(5) 0.4493(5) 0.0354(17) Uani 1 1 d . . .
C5 C 0.4058(6) 0.6523(5) 0.5922(5) 0.0287(15) Uani 1 1 d . . .
C6 C 0.7362(5) 0.5342(5) 0.6775(5) 0.0304(15) Uani 1 1 d . . .
C7 C 0.5301(7) 0.7953(5) 0.9143(5) 0.0386(18) Uani 1 1 d . . .
H7 H 0.5421 0.7784 0.9829 0.046 Uiso 1 1 calc R U .
C8 C 0.5167(5) 0.7455(4) 0.7494(4) 0.0291(16) Uani 1 1 d . . .
C9 C 0.7940(6) 0.5902(6) 0.7682(6) 0.0431(19) Uani 1 1 d . . .
H9 H 0.8716 0.5864 0.8138 0.052 Uiso 1 1 calc R U .
C10 C 0.2182(5) 0.5377(6) 0.3605(5) 0.0341(16) Uani 1 1 d . . .
C11 C 0.5282(7) 0.7263(5) 0.8484(5) 0.0373(17) Uani 1 1 d . . .
H11 H 0.5348 0.6632 0.8710 0.045 Uiso 1 1 calc R U .
C12 C 0.3013(7) 0.7001(6) 0.5719(6) 0.054(2) Uani 1 1 d . . .
H12 H 0.2915 0.7484 0.6129 0.065 Uiso 1 1 calc R U .
C13 C 0.2229(7) 0.6639(6) 0.4863(6) 0.055(2) Uani 1 1 d . . .
H13 H 0.1468 0.6834 0.4537 0.066 Uiso 1 1 calc R U .
C14 C 0.5126(10) 0.9066(5) 0.7962(7) 0.063(3) Uani 1 1 d . . .
H14 H 0.5121 0.9705 0.7783 0.076 Uiso 1 1 calc R U .
C15 C 0.5095(10) 0.8400(5) 0.7242(7) 0.062(3) Uani 1 1 d . . .
H15 H 0.5025 0.8589 0.6576 0.074 Uiso 1 1 calc R U .
C16 C -0.0980(14) 0.7933(12) -0.0120(14) 0.126(6) Uani 1 1 d . . .
H16 H -0.1004 0.8286 -0.0694 0.152 Uiso 1 1 d R U .
C17 C 0.0981(10) 0.5760(9) 0.2849(9) 0.084(3) Uiso 1 1 d . . .
C18 C 0.1021(11) 0.6418(9) 0.2004(10) 0.089(3) Uiso 1 1 d . . .
H18 H 0.1698 0.6539 0.1949 0.107 Uiso 1 1 d R U .
C19 C -0.0016(11) 0.6832(9) 0.1313(10) 0.088(4) Uiso 1 1 d . . .
C20 C -0.0024(15) 0.7381(12) 0.0524(13) 0.117(5) Uiso 1 1 d . . .
H20 H 0.0623 0.7399 0.0397 0.141 Uiso 1 1 d R U .
C21 C -0.1862(12) 0.7920(10) 0.0146(11) 0.094(4) Uiso 1 1 d . . .
H21 H -0.2486 0.8321 -0.0202 0.112 Uiso 1 1 d R U .
C22 C -0.1837(12) 0.7331(11) 0.0910(11) 0.106(4) Uiso 1 1 d . . .
H22 H -0.2479 0.7313 0.1044 0.127 Uiso 1 1 d R U .
C23 C -0.0919(11) 0.6742(10) 0.1516(11) 0.095(4) Uiso 1 1 d . . .
C24 C -0.0998(12) 0.6145(10) 0.2268(12) 0.102(4) Uiso 1 1 d . . .
C25 C -0.1911(18) 0.6025(14) 0.2460(16) 0.147(6) Uiso 1 1 d . . .
H25 H -0.2563 0.6392 0.2097 0.176 Uiso 1 1 d R U .
C26 C -0.189(2) 0.532(2) 0.324(2) 0.177(9) Uiso 1 1 d . . .
H26 H -0.2554 0.5187 0.3312 0.213 Uiso 1 1 d R U .
C27 C -0.094(2) 0.4878(17) 0.385(2) 0.182(11) Uiso 1 1 d . . .
H27 H -0.0922 0.4453 0.4371 0.219 Uiso 1 1 d R U .
C28 C 0.0081(12) 0.5711(11) 0.3024(11) 0.101(4) Uiso 1 1 d . . .
C29 C 0.0140(16) 0.5070(10) 0.3691(14) 0.105(5) Uiso 1 1 d . . .
H29 H 0.0811 0.4729 0.4067 0.126 Uiso 1 1 d R U .

loop_
_atom_site_aniso_label
_atom_site_aniso_U_11
_atom_site_aniso_U_22
_atom_site_aniso_U_33
_atom_site_aniso_U_23
_atom_site_aniso_U_13
_atom_site_aniso_U_12
Zn1 0.0339(6) 0.0133(6) 0.0174(6) -0.0022(4) 0.0117(4) 0.0019(4)
N1 0.060(3) 0.013(3) 0.025(3) -0.005(2) 0.022(3) 0.001(2)
N2 0.038(3) 0.019(3) 0.018(2) 0.001(2) 0.011(2) 0.004(2)
N3 0.035(3) 0.016(3) 0.024(3) 0.000(2) 0.016(2) 0.002(2)
C1 0.047(4) 0.013(3) 0.019(3) 0.001(2) 0.017(3) -0.005(3)
C2 0.045(4) 0.036(4) 0.028(3) -0.014(3) 0.016(3) -0.019(3)
C3 0.057(4) 0.009(3) 0.026(3) 0.001(3) 0.024(3) 0.002(3)
C4 0.048(4) 0.033(4) 0.031(4) 0.005(3) 0.023(3) 0.009(3)
C5 0.047(4) 0.015(3) 0.032(3) 0.000(3) 0.025(3) 0.014(3)
C6 0.034(3) 0.034(4) 0.021(3) 0.001(3) 0.010(3) -0.004(3)
C7 0.079(5) 0.022(4) 0.027(4) 0.008(3) 0.035(3) 0.007(4)
C8 0.040(4) 0.025(4) 0.022(3) -0.002(3) 0.013(3) 0.004(3)
C9 0.035(3) 0.058(5) 0.035(4) -0.015(4) 0.014(3) -0.007(4)
C10 0.033(3) 0.041(4) 0.033(4) 0.000(3) 0.019(3) 0.007(3)
C11 0.071(5) 0.017(4) 0.036(4) -0.002(3) 0.035(4) 0.003(3)
C12 0.068(5) 0.053(5) 0.042(4) -0.012(4) 0.023(4) 0.029(4)
C13 0.048(4) 0.061(6) 0.046(5) -0.012(4) 0.012(4) 0.027(4)
C14 0.144(9) 0.015(4) 0.042(5) 0.001(3) 0.052(5) 0.011(5)
C15 0.137(9) 0.021(4) 0.039(4) 0.002(4) 0.048(5) 0.008(5)
C16 0.114(11) 0.122(13) 0.126(13) 0.040(11) 0.037(10) 0.007(10)

loop_
_atom_type_symbol
_atom_type_description
_atom_type_scat_dispersion_real
_atom_type_scat_dispersion_imag
_atom_type_scat_source
C C 0.0033 0.0016 'International Tables Vol C Tables 4.2.6.8 and 6.1.1.4'
H H 0.0000 0.0000 'International Tables Vol C Tables 4.2.6.8 and 6.1.1.4'
N N 0.0061 0.0033 'International Tables Vol C Tables 4.2.6.8 and 6.1.1.4'
Zn Zn 0.2839 1.4301 'International Tables Vol C Tables 4.2.6.8 and 6.1.1.4'

loop_
_geom_angle_atom_site_label_1
_geom_angle_atom_site_label_2
_geom_angle_atom_site_label_3
_geom_angle
_geom_angle_site_symmetry_1
_geom_angle_site_symmetry_3
N3 Zn1 N3 180.0 3_666 .
N3 Zn1 N2 89.3(2) 3_666 3_666
N3 Zn1 N2 90.7(2) . 3_666
N3 Zn1 N2 90.7(2) 3_666 .
N3 Zn1 N2 89.3(2) . .
N2 Zn1 N2 180.0 3_666 .
N3 Zn1 N1 92.9(2) 3_666 4_575
N3 Zn1 N1 87.1(2) . 4_575
N2 Zn1 N1 87.5(2) 3_666 4_575
N2 Zn1 N1 92.5(2) . 4_575
N3 Zn1 N1 87.1(2) 3_666 2_646
N3 Zn1 N1 92.9(2) . 2_646
N2 Zn1 N1 92.5(2) 3_666 2_646
N2 Zn1 N1 87.5(2) . 2_646
N1 Zn1 N1 180.00(19) 4_575 2_646
C14 N1 C7 115.0(6) . .
C14 N1 Zn1 122.9(5) . 2_656
C7 N1 Zn1 122.1(4) . 2_656
C1 N2 C6 106.8(5) . .
C1 N2 Zn1 127.1(4) . .
C6 N2 Zn1 126.0(4) . .
C5 N3 C4 109.4(5) . .
C5 N3 Zn1 126.5(4) . .
C4 N3 Zn1 124.1(4) . .
N2 C1 C3 125.7(6) . .
N2 C1 C2 108.3(6) . .
C3 C1 C2 125.9(6) . .
C9 C2 C1 107.2(6) . .
C9 C2 H2 126.4 . .
C1 C2 H2 126.4 . .
C1 C3 C5 124.9(6) . .
C1 C3 C8 117.1(6) . .
C5 C3 C8 118.0(6) . .
C10 C4 N3 127.4(6) . .
C10 C4 C13 126.3(7) . .
N3 C4 C13 106.0(6) . .
N3 C5 C3 126.4(6) . .
N3 C5 C12 108.2(6) . .
C3 C5 C12 125.3(6) . .
N2 C6 C10 124.1(6) . 3_666
N2 C6 C9 108.7(6) . .
C10 C6 C9 127.3(6) 3_666 .
N1 C7 C11 124.1(6) . .
N1 C7 H7 118.0 . .
C11 C7 H7 118.0 . .
C11 C8 C15 115.0(6) . .
C11 C8 C3 123.2(6) . .
C15 C8 C3 121.9(6) . .
C2 C9 C6 109.0(6) . .
C2 C9 H9 125.5 . .
C6 C9 H9 125.5 . .
C4 C10 C6 127.4(6) . 3_666
C4 C10 C17 114.2(7) . .
C6 C10 C17 117.6(7) 3_666 .
C7 C11 C8 121.5(6) . .
C7 C11 H11 119.2 . .
C8 C11 H11 119.3 . .
C13 C12 C5 107.4(7) . .
C13 C12 H12 126.3 . .
C5 C12 H12 126.3 . .
C12 C13 C4 109.1(7) . .
C12 C13 H13 125.5 . .
C4 C13 H13 125.5 . .
N1 C14 C15 124.0(7) . .
N1 C14 H14 118.0 . .
C15 C14 H14 118.0 . .
C14 C15 C8 120.1(7) . .
C14 C15 H15 120.0 . .
C8 C15 H15 120.0 . .
C21 C16 C20 115.9(15) . .
C21 C16 H16 122.0 . .
C20 C16 H16 122.1 . .
C28 C17 C18 121.2(11) . .
C28 C17 C10 125.2(11) . .
C18 C17 C10 112.1(9) . .
C19 C18 C17 116.2(11) . .
C19 C18 H18 122.0 . .
C17 C18 H18 121.9 . .
C23 C19 C20 122.6(13) . .
C23 C19 C18 119.3(13) . .
C20 C19 C18 117.8(13) . .
C19 C20 C16 122.0(16) . .
C19 C20 H20 119.1 . .
C16 C20 H20 118.9 . .
C22 C21 C16 119.9(14) . .
C22 C21 H21 120.1 . .
C16 C21 H21 120.0 . .
C21 C22 C23 124.5(14) . .
C21 C22 H22 117.7 . .
C23 C22 H22 117.8 . .
C19 C23 C24 125.8(13) . .
C19 C23 C22 114.6(14) . .
C24 C23 C22 119.6(13) . .
C25 C24 C23 126.5(15) . .
C25 C24 C28 117.1(15) . .
C23 C24 C28 115.7(13) . .
C24 C25 C26 120(2) . .
C24 C25 H25 119.9 . .
C26 C25 H25 119.9 . .
C27 C26 C25 121(3) . .
C27 C26 H26 119.7 . .
C25 C26 H26 119.4 . .
C26 C27 C29 119(3) . .
C26 C27 H27 120.6 . .
C29 C27 H27 120.6 . .
C29 C28 C17 113.8(15) . .
C29 C28 C24 123.6(15) . .
C17 C28 C24 119.9(13) . .
C28 C29 C27 117.5(18) . .
C28 C29 H29 121.3 . .
C27 C29 H29 121.2 . .

loop_
_geom_bond_atom_site_label_1
_geom_bond_atom_site_label_2
_geom_bond_distance
_geom_bond_site_symmetry_2
Zn1 N3 2.070(5) 3_666
Zn1 N3 2.070(5) .
Zn1 N2 2.070(5) 3_666
Zn1 N2 2.070(5) .
Zn1 N1 2.348(5) 4_575
Zn1 N1 2.348(5) 2_646
N1 C14 1.329(10) .
N1 C7 1.344(9) .
N1 Zn1 2.348(5) 2_656
N2 C1 1.361(8) .
N2 C6 1.379(8) .
N3 C5 1.357(8) .
N3 C4 1.376(8) .
C1 C3 1.410(10) .
C1 C2 1.469(9) .
C2 C9 1.299(11) .
C2 H2 0.9500 .
C3 C5 1.415(10) .
C3 C8 1.464(9) .
C4 C10 1.361(10) .
C4 C13 1.471(11) .
C5 C12 1.457(10) .
C6 C10 1.414(11) 3_666
C6 C9 1.428(10) .
C7 C11 1.355(10) .
C7 H7 0.9500 .
C8 C11 1.379(9) .
C8 C15 1.393(10) .
C9 H9 0.9500 .
C10 C6 1.414(11) 3_666
C10 C17 1.582(13) .
C11 H11 0.9500 .
C12 C13 1.315(12) .
C12 H12 0.9500 .
C13 H13 0.9500 .
C14 C15 1.388(11) .
C14 H14 0.9500 .
C15 H15 0.9500 .
C16 C21 1.38(2) .
C16 C20 1.43(2) .
C16 H16 0.9500 .
C17 C28 1.324(17) .
C17 C18 1.547(17) .
C18 C19 1.425(17) .
C18 H18 0.9500 .
C19 C23 1.355(17) .
C19 C20 1.368(19) .
C20 H20 0.9500 .
C21 C22 1.366(19) .
C21 H21 0.9500 .
C22 C23 1.422(19) .
C22 H22 0.9500 .
C23 C24 1.409(19) .
C24 C25 1.36(2) .
C24 C28 1.500(19) .
C25 C26 1.50(3) .
C25 H25 0.9500 .
C26 C27 1.33(3) .
C26 H26 0.9500 .
C27 C29 1.57(3) .
C27 H27 0.9500 .
C28 C29 1.298(19) .
C29 H29 0.9500 .

loop_
_platon_squeeze_void_nr
_platon_squeeze_void_average_x
_platon_squeeze_void_average_y
_platon_squeeze_void_average_z
_platon_squeeze_void_volume
_platon_squeeze_void_count_electrons
_platon_squeeze_void_content
1 -0.007 0.500 0.000 304 83 'disordered DMF '
2 0.003 0.000 0.500 304 83 'disordered DMF '
